data_2207158
loop_
_publ_author_name
'K\"oroglu, Ahmet'
'Bulut, Ahmet'
'U\,car, Ibrahim'
'Nichol, Gary S.'
'Harrington, Ross W.'
'Clegg, William'

_publ_section_title
;
 A second monoclinic polymorph of 2,9-dimethyl-1,10-phenanthroline
 dihydrate
;
_journal_coeditor_code BT6763
_journal_issue 11
_journal_name_full 'Acta Crystallographica Section E'
_journal_page_first o3723
_journal_page_last o3725
_journal_paper_doi 10.1107/S1600536805033179
_journal_volume 61
_journal_year 2005
_chemical_formula_iupac 'C14 H12 N2 , 2H2 O'
_chemical_formula_moiety 'C14 H12 N2 , 2H2 O'
_chemical_formula_sum 'C14 H16 N2 O2'
_chemical_formula_weight 244.29
_chemical_name_systematic
;
2,9-dimethyl-l,10-phenanthroline dihydrate
;
_space_group_IT_number 15
_symmetry_cell_setting monoclinic
_symmetry_space_group_name_Hall '-C 2yc'
_symmetry_space_group_name_H-M 'C 1 2/c 1'
_atom_sites_solution_hydrogens difmap
_atom_sites_solution_primary direct
_atom_sites_solution_secondary difmap
_audit_creation_method SHELXL97
_cell_angle_alpha 90.00
_cell_angle_beta 116.019(2)
_cell_angle_gamma 90.00
_cell_formula_units_Z 8
_cell_length_a 22.942(2)
_cell_length_b 6.7388(7)
_cell_length_c 17.9594(18)
_cell_measurement_reflns_used 6879
_cell_measurement_temperature 150(2)
_cell_measurement_theta_max 28.8
_cell_measurement_theta_min 2.4
_cell_volume 2495.1(4)
_computing_cell_refinement 'SAINT (Bruker, 2001)'
_computing_data_collection 'SMART (Bruker, 2001)'
_computing_data_reduction SAINT
_computing_molecular_graphics 'DIAMOND (Brandenburg & Putz, 2004)'
_computing_publication_material 'SHELXTL and local programs'
_computing_structure_refinement SHELXTL
_computing_structure_solution 'SHELXTL (Sheldrick, 2001)'
_diffrn_ambient_temperature 150(2)
_diffrn_measured_fraction_theta_full 1.000
_diffrn_measured_fraction_theta_max 1.000
_diffrn_measurement_device_type 'Bruker SMART 1K CCD area-detector'
_diffrn_measurement_method 'Thin-slice \w'
_diffrn_radiation_monochromator graphite
_diffrn_radiation_source 'sealed tube'
_diffrn_radiation_type MoK\a
_diffrn_radiation_wavelength 0.71073
_diffrn_reflns_av_R_equivalents 0.0294
_diffrn_reflns_av_sigmaI/netI 0.0251
_diffrn_reflns_limit_h_max 27
_diffrn_reflns_limit_h_min -27
_diffrn_reflns_limit_k_max 8
_diffrn_reflns_limit_k_min -7
_diffrn_reflns_limit_l_max 21
_diffrn_reflns_limit_l_min -21
_diffrn_reflns_number 8619
_diffrn_reflns_theta_full 25.00
_diffrn_reflns_theta_max 25.00
_diffrn_reflns_theta_min 1.98
_diffrn_standards_number 0
_exptl_absorpt_coefficient_mu 0.088
_exptl_absorpt_correction_T_max 0.982
_exptl_absorpt_correction_T_min 0.928
_exptl_absorpt_correction_type multi-scan
_exptl_absorpt_process_details '(SADABS; Sheldrick, 2003)'
_exptl_crystal_colour colourless
_exptl_crystal_density_diffrn 1.301
_exptl_crystal_density_method 'not measured'
_exptl_crystal_description block
_exptl_crystal_F_000 1040
_exptl_crystal_size_max 0.61
_exptl_crystal_size_mid 0.38
_exptl_crystal_size_min 0.21
_refine_diff_density_max 0.269
_refine_diff_density_min -0.257
_refine_ls_extinction_method none
_refine_ls_goodness_of_fit_ref 1.223
_refine_ls_hydrogen_treatment mixed
_refine_ls_matrix_type full
_refine_ls_number_parameters 181
_refine_ls_number_reflns 2191
_refine_ls_number_restraints 0
_refine_ls_restrained_S_all 1.223
_refine_ls_R_factor_all 0.0746
_refine_ls_R_factor_gt 0.0622
_refine_ls_shift/su_max 0.000
_refine_ls_shift/su_mean 0.000
_refine_ls_structure_factor_coef Fsqd
_refine_ls_weighting_details 'calc w = 1/[\s^2^(Fo^2^)+(0.0516P)^2^+4.5458P] where P = (Fo^2^+2Fc^2^)/3'
_refine_ls_weighting_scheme calc
_refine_ls_wR_factor_gt 0.1478
_refine_ls_wR_factor_ref 0.1541
_reflns_number_gt 1781
_reflns_number_total 2191
_reflns_threshold_expression I>2\s(I)
_cod_data_source_file bt6763.cif
_cod_data_source_block I
_cod_original_cell_volume 2495.2(4)
_cod_original_sg_symbol_H-M 'C 2/c'
_cod_database_code 2207158
_cod_database_fobs_code 2207158

loop_
_symmetry_equiv_pos_as_xyz
'x, y, z'
'-x, y, -z+1/2'
'x+1/2, y+1/2, z'
'-x+1/2, y+1/2, -z+1/2'
'-x, -y, -z'
'x, -y, z-1/2'
'-x+1/2, -y+1/2, -z'
'x+1/2, -y+1/2, z-1/2'

loop_
_atom_site_label
_atom_site_fract_x
_atom_site_fract_y
_atom_site_fract_z
_atom_site_U_iso_or_equiv
_atom_site_adp_type
_atom_site_calc_flag
_atom_site_refinement_flags
_atom_site_occupancy
_atom_site_type_symbol
O1 0.19573(11) 0.4772(4) -0.01527(15) 0.0406(6) Uani d . 1 O
H1O 0.1883(16) 0.553(6) 0.017(2) 0.055(11) Uiso d . 1 H
H2O 0.1861(18) 0.355(7) -0.009(2) 0.073(13) Uiso d . 1 H
O2 0.17540(10) 0.0684(3) -0.00899(12) 0.0335(5) Uani d . 1 O
H3O 0.1572(17) -0.035(6) 0.002(2) 0.055(11) Uiso d . 1 H
H4O 0.2143(16) 0.022(5) 0.0011(18) 0.038(9) Uiso d . 1 H
N1 0.08861(9) 0.7549(3) 0.00743(12) 0.0206(5) Uani d . 1 N
N2 0.20798(9) 0.7166(3) 0.13865(12) 0.0190(5) Uani d . 1 N
C1 0.03091(11) 0.7632(4) -0.05702(15) 0.0239(6) Uani d . 1 C
C2 -0.02721(12) 0.7565(4) -0.04881(16) 0.0299(6) Uani d . 1 C
H2 -0.0678 0.7609 -0.0966 0.036 Uiso calc R 1 H
C3 -0.02506(12) 0.7436(4) 0.02798(16) 0.0283(6) Uani d . 1 C
H3 -0.0640 0.7420 0.0344 0.034 Uiso calc R 1 H
C4 0.03580(11) 0.7325(4) 0.09819(16) 0.0243(6) Uani d . 1 C
C5 0.04243(12) 0.7185(4) 0.18106(16) 0.0301(6) Uani d . 1 C
H5 0.0046 0.7160 0.1901 0.036 Uiso calc R 1 H
C6 0.10114(13) 0.7087(4) 0.24644(16) 0.0301(6) Uani d . 1 C
H6 0.1042 0.7012 0.3009 0.036 Uiso calc R 1 H
C7 0.15925(12) 0.7094(4) 0.23481(15) 0.0225(6) Uani d . 1 C
C8 0.22152(12) 0.6992(4) 0.30111(15) 0.0256(6) Uani d . 1 C
H8 0.2268 0.6918 0.3565 0.031 Uiso calc R 1 H
C9 0.27443(12) 0.6998(4) 0.28505(16) 0.0254(6) Uani d . 1 C
H9 0.3168 0.6953 0.3295 0.030 Uiso calc R 1 H
C10 0.26627(11) 0.7072(3) 0.20277(15) 0.0204(5) Uani d . 1 C
C11 0.15525(11) 0.7208(3) 0.15433(14) 0.0191(5) Uani d . 1 C
C12 0.09161(11) 0.7366(3) 0.08391(14) 0.0200(5) Uani d . 1 C
C13 0.03040(12) 0.7823(5) -0.14102(15) 0.0337(7) Uani d . 1 C
H13A 0.0561 0.8982 -0.1414 0.051 Uiso calc R 1 H
H13B -0.0143 0.7986 -0.1835 0.051 Uiso calc R 1 H
H13C 0.0491 0.6625 -0.1528 0.051 Uiso calc R 1 H
C14 0.32325(11) 0.7054(4) 0.18304(16) 0.0272(6) Uani d . 1 C
H14A 0.3246 0.5786 0.1571 0.041 Uiso calc R 1 H
H14B 0.3633 0.7221 0.2342 0.041 Uiso calc R 1 H
H14C 0.3191 0.8142 0.1448 0.041 Uiso calc R 1 H

loop_
_atom_site_aniso_label
_atom_site_aniso_U_11
_atom_site_aniso_U_22
_atom_site_aniso_U_33
_atom_site_aniso_U_12
_atom_site_aniso_U_13
_atom_site_aniso_U_23
O1 0.0556(14) 0.0307(12) 0.0565(14) 0.0088(10) 0.0440(12) 0.0049(11)
O2 0.0324(11) 0.0283(11) 0.0437(12) -0.0050(9) 0.0204(10) -0.0016(9)
N1 0.0164(10) 0.0252(12) 0.0200(10) 0.0002(8) 0.0077(8) 0.0009(9)
N2 0.0163(10) 0.0201(10) 0.0213(10) -0.0004(8) 0.0089(8) 0.0001(8)
C1 0.0195(12) 0.0268(14) 0.0220(13) -0.0010(10) 0.0060(10) -0.0026(11)
C2 0.0177(12) 0.0373(16) 0.0288(14) -0.0011(11) 0.0049(11) -0.0027(12)
C3 0.0150(12) 0.0370(16) 0.0348(15) -0.0011(11) 0.0125(11) -0.0017(12)
C4 0.0183(12) 0.0257(14) 0.0306(14) 0.0015(10) 0.0121(11) 0.0009(11)
C5 0.0234(13) 0.0441(16) 0.0309(14) 0.0015(12) 0.0192(12) 0.0031(13)
C6 0.0317(14) 0.0395(16) 0.0239(13) -0.0008(12) 0.0166(12) 0.0041(12)
C7 0.0248(13) 0.0202(13) 0.0224(13) -0.0009(10) 0.0103(10) 0.0014(10)
C8 0.0299(14) 0.0262(14) 0.0169(12) -0.0012(11) 0.0068(11) -0.0001(10)
C9 0.0199(12) 0.0245(13) 0.0247(13) 0.0003(10) 0.0032(10) 0.0008(11)
C10 0.0154(12) 0.0173(12) 0.0234(13) 0.0000(9) 0.0039(10) 0.0002(10)
C11 0.0187(12) 0.0163(12) 0.0219(12) 0.0003(10) 0.0085(10) -0.0005(10)
C12 0.0199(12) 0.0188(12) 0.0222(12) -0.0008(10) 0.0100(10) -0.0007(10)
C13 0.0242(13) 0.0524(18) 0.0207(13) -0.0001(13) 0.0064(11) -0.0009(13)
C14 0.0166(12) 0.0334(15) 0.0279(14) 0.0022(11) 0.0064(11) 0.0012(12)

loop_
_atom_type_symbol
_atom_type_description
_atom_type_scat_dispersion_real
_atom_type_scat_dispersion_imag
_atom_type_scat_source
C C 0.0033 0.0016 'International Tables Vol C Tables 4.2.6.8 and 6.1.1.4'
H H 0.0000 0.0000 'International Tables Vol C Tables 4.2.6.8 and 6.1.1.4'
N N 0.0061 0.0033 'International Tables Vol C Tables 4.2.6.8 and 6.1.1.4'
O O 0.0106 0.0060 'International Tables Vol C Tables 4.2.6.8 and 6.1.1.4'

loop_
_geom_angle_atom_site_label_1
_geom_angle_atom_site_label_2
_geom_angle_atom_site_label_3
_geom_angle
H1O O1 H2O 110(3)
H3O O2 H4O 102(3)
C1 N1 C12 118.6(2)
C10 N2 C11 118.1(2)
N1 C1 C2 122.5(2)
N1 C1 C13 116.4(2)
C2 C1 C13 121.1(2)
C1 C2 H2 120.2
C1 C2 C3 119.6(2)
H2 C2 C3 120.2
C2 C3 H3 120.3
C2 C3 C4 119.3(2)
H3 C3 C4 120.3
C3 C4 C5 122.9(2)
C3 C4 C12 117.1(2)
C5 C4 C12 119.9(2)
C4 C5 H5 119.3
C4 C5 C6 121.3(2)
H5 C5 C6 119.3
C5 C6 H6 119.6
C5 C6 C7 120.7(2)
H6 C6 C7 119.6
C6 C7 C8 122.7(2)
C6 C7 C11 120.1(2)
C8 C7 C11 117.2(2)
C7 C8 H8 120.4
C7 C8 C9 119.3(2)
H8 C8 C9 120.4
C8 C9 H9 120.0
C8 C9 C10 120.1(2)
H9 C9 C10 120.0
N2 C10 C9 122.1(2)
N2 C10 C14 116.5(2)
C9 C10 C14 121.4(2)
N2 C11 C7 123.3(2)
N2 C11 C12 117.8(2)
C7 C11 C12 118.9(2)
N1 C12 C4 122.7(2)
N1 C12 C11 118.3(2)
C4 C12 C11 119.0(2)
C1 C13 H13A 109.5
C1 C13 H13B 109.5
C1 C13 H13C 109.5
H13A C13 H13B 109.5
H13A C13 H13C 109.5
H13B C13 H13C 109.5
C10 C14 H14A 109.5
C10 C14 H14B 109.5
C10 C14 H14C 109.5
H14A C14 H14B 109.5
H14A C14 H14C 109.5
H14B C14 H14C 109.5

loop_
_geom_bond_atom_site_label_1
_geom_bond_atom_site_label_2
_geom_bond_distance
O1 H1O 0.84(4)
O1 H2O 0.87(5)
O2 H3O 0.88(4)
O2 H4O 0.89(3)
N1 C1 1.323(3)
N1 C12 1.350(3)
N2 C10 1.329(3)
N2 C11 1.357(3)
C1 C2 1.405(4)
C1 C13 1.509(3)
C2 H2 0.950
C2 C3 1.361(4)
C3 H3 0.950
C3 C4 1.414(3)
C4 C5 1.431(4)
C4 C12 1.412(3)
C5 H5 0.950
C5 C6 1.345(4)
C6 H6 0.950
C6 C7 1.437(3)
C7 C8 1.404(3)
C7 C11 1.410(3)
C8 H8 0.950
C8 C9 1.365(4)
C9 H9 0.950
C9 C10 1.407(3)
C10 C14 1.497(3)
C11 C12 1.457(3)
C13 H13A 0.980
C13 H13B 0.980
C13 H13C 0.980
C14 H14A 0.980
C14 H14B 0.980
C14 H14C 0.980

loop_
_geom_hbond_atom_site_label_D
_geom_hbond_atom_site_label_H
_geom_hbond_atom_site_label_A
_geom_hbond_site_symmetry_A
_geom_hbond_distance_DH
_geom_hbond_distance_HA
_geom_hbond_distance_DA
_geom_hbond_angle_DHA
_geom_hbond_publ_flag
O1 H1O N2 . 0.84(4) 2.31(4) 3.105(3) 157(3) y
O1 H2O O2 . 0.87(5) 1.95(5) 2.805(3) 167(4) y
O2 H3O N1 1_545 0.88(4) 2.15(4) 3.005(3) 164(3) y
O2 H4O O1 7 0.89(3) 1.97(3) 2.810(3) 158(3) y

loop_
_geom_torsion_atom_site_label_1
_geom_torsion_atom_site_label_2
_geom_torsion_atom_site_label_3
_geom_torsion_atom_site_label_4
_geom_torsion
C12 N1 C1 C2 0.9(4)
C12 N1 C1 C13 -179.6(2)
N1 C1 C2 C3 0.9(4)
C13 C1 C2 C3 -178.6(3)
C1 C2 C3 C4 -1.4(4)
C2 C3 C4 C5 -179.9(3)
C2 C3 C4 C12 0.3(4)
C3 C4 C5 C6 -179.8(3)
C12 C4 C5 C6 -0.1(4)
C4 C5 C6 C7 -0.8(4)
C5 C6 C7 C8 -179.9(3)
C5 C6 C7 C11 0.1(4)
C6 C7 C8 C9 179.7(2)
C11 C7 C8 C9 -0.3(4)
C7 C8 C9 C10 -1.1(4)
C11 N2 C10 C9 0.6(3)
C11 N2 C10 C14 -179.3(2)
C8 C9 C10 N2 1.0(4)
C8 C9 C10 C14 -179.2(2)
C10 N2 C11 C7 -2.0(3)
C10 N2 C11 C12 178.3(2)
C6 C7 C11 N2 -178.1(2)
C6 C7 C11 C12 1.5(3)
C8 C7 C11 N2 1.9(4)
C8 C7 C11 C12 -178.5(2)
C1 N1 C12 C4 -2.1(3)
C1 N1 C12 C11 178.0(2)
C3 C4 C12 N1 1.5(4)
C3 C4 C12 C11 -178.5(2)
C5 C4 C12 N1 -178.2(2)
C5 C4 C12 C11 1.7(4)
N2 C11 C12 N1 -2.8(3)
N2 C11 C12 C4 177.3(2)
C7 C11 C12 N1 177.6(2)
C7 C11 C12 C4 -2.4(3)

loop_
_cod_related_entry_id
_cod_related_entry_database
_cod_related_entry_code
1 ChemSpider 17967070
